data_7042298
loop_
_publ_author_name
'Nian, Yong'
'Wang, Jiang'
'Moriwaki, Hiroki'
'Soloshonok, Vadim A.'
'Liu, Hong'

_publ_section_title
;
 Analysis of crystallographic structures of Ni(ii) complexes of \a-amino
 acid Schiff bases: elucidation of the substituent effect on
 stereochemical preferences.
;
_journal_issue 13
_journal_name_full 'Dalton transactions (Cambridge, England : 2003)'
_journal_page_first 4191
_journal_page_last 4198
_journal_paper_doi 10.1039/c7dt00014f
_journal_volume 46
_journal_year 2017
_chemical_formula_moiety 'C31 H30 Cl3 N3 Ni O3'
_chemical_formula_sum 'C31 H30 Cl3 N3 Ni O3'
_chemical_formula_weight 657.64
_chemical_name_systematic
;
 ? 
;
_space_group_crystal_system orthorhombic
_space_group_IT_number 19
_space_group_name_Hall 'P 2ac 2ab'
_space_group_name_H-M_alt 'P 21 21 21'
_symmetry_space_group_name_Hall 'P 2ac 2ab'
_symmetry_space_group_name_H-M 'P 21 21 21'
_atom_sites_solution_hydrogens geom
_audit_creation_date 2017-02-27
_audit_creation_method
;
Olex2 1.2-alpha
(compiled 2017.02.06 svn.r3384 for OlexSys, GUI svn.r5312)
;
_audit_update_record
;
2017-02-27 deposited with the CCDC.
2017-03-01 downloaded from the CCDC.
;
_cell_angle_alpha 90
_cell_angle_beta 90
_cell_angle_gamma 90
_cell_formula_units_Z 4
_cell_length_a 7.844(2)
_cell_length_b 10.872(2)
_cell_length_c 34.637(8)
_cell_measurement_reflns_used 4039
_cell_measurement_temperature 296(2)
_cell_measurement_theta_max 24.78
_cell_measurement_theta_min 2.212
_cell_volume 2953.8(12)
_computing_cell_refinement 'SAINT v7.68A (Bruker, 2009)'
_computing_data_reduction 'SAINT v7.68A (Bruker, 2009)'
_computing_molecular_graphics 'Olex2 (Dolomanov et al., 2009)'
_computing_publication_material 'Olex2 (Dolomanov et al., 2009)'
_computing_structure_refinement 'ShelXL (Sheldrick, 2015)'
_computing_structure_solution 'SHELXS-97 (Sheldrick, 2008)'
_diffrn_ambient_temperature 296.15
_diffrn_measured_fraction_theta_full 0.997
_diffrn_measured_fraction_theta_max 0.985
_diffrn_measurement_device_type 'CCD area dector'
_diffrn_measurement_method '\f and \w scans'
_diffrn_radiation_monochromator graphite
_diffrn_radiation_type MoK\a
_diffrn_radiation_wavelength 0.71073
_diffrn_reflns_av_R_equivalents 0.0391
_diffrn_reflns_av_unetI/netI 0.0700
_diffrn_reflns_Laue_measured_fraction_full 0.997
_diffrn_reflns_Laue_measured_fraction_max 0.985
_diffrn_reflns_limit_h_max 10
_diffrn_reflns_limit_h_min -10
_diffrn_reflns_limit_k_max 13
_diffrn_reflns_limit_k_min -13
_diffrn_reflns_limit_l_max 31
_diffrn_reflns_limit_l_min -44
_diffrn_reflns_number 14233
_diffrn_reflns_point_group_measured_fraction_full 0.994
_diffrn_reflns_point_group_measured_fraction_max 0.977
_diffrn_reflns_theta_full 25.242
_diffrn_reflns_theta_max 27.545
_diffrn_reflns_theta_min 1.963
_diffrn_standards_number 0
_exptl_absorpt_coefficient_mu 0.966
_exptl_absorpt_correction_T_max 0.7456
_exptl_absorpt_correction_T_min 0.5833
_exptl_absorpt_correction_type multi-scan
_exptl_absorpt_process_details
'SADABS-2008/1 (Bruker,2008) was used for absorption correction. wR2(int) was 0.1019 before and 0.0625 after correction. The Ratio of minimum to maximum transmission is 0.7823. The \l/2 correction factor is 0.0015.'
_exptl_crystal_colour colourless
_exptl_crystal_colour_primary colourless
_exptl_crystal_density_diffrn 1.479
_exptl_crystal_density_method 'not measured'
_exptl_crystal_description plate
_exptl_crystal_F_000 1360
_exptl_crystal_size_max 0.25
_exptl_crystal_size_mid 0.14
_exptl_crystal_size_min 0.12
_refine_diff_density_max 0.408
_refine_diff_density_min -0.314
_refine_diff_density_rms 0.058
_refine_ls_abs_structure_details
;
 Flack x determined using 1539 quotients [(I+)-(I-)]/[(I+)+(I-)]
 (Parsons, Flack and Wagner, Acta Cryst. B69 (2013) 249-259).
;
_refine_ls_abs_structure_Flack 0.022(12)
_refine_ls_extinction_method none
_refine_ls_goodness_of_fit_ref 1.023
_refine_ls_hydrogen_treatment constr
_refine_ls_matrix_type full
_refine_ls_number_parameters 373
_refine_ls_number_reflns 6666
_refine_ls_number_restraints 0
_refine_ls_restrained_S_all 1.023
_refine_ls_R_factor_all 0.0739
_refine_ls_R_factor_gt 0.0473
_refine_ls_shift/su_max 0.001
_refine_ls_shift/su_mean 0.000
_refine_ls_structure_factor_coef Fsqd
_refine_ls_weighting_details 'w=1/[\s^2^(Fo^2^)+(0.0471P)^2^] where P=(Fo^2^+2Fc^2^)/3'
_refine_ls_weighting_scheme calc
_refine_ls_wR_factor_gt 0.1008
_refine_ls_wR_factor_ref 0.1109
_reflns_Friedel_coverage 0.744
_reflns_Friedel_fraction_full 0.990
_reflns_Friedel_fraction_max 0.967
_reflns_number_gt 4833
_reflns_number_total 6666
_reflns_threshold_expression 'I > 2\s(I)'
_cod_data_source_file c7dt00014f2.cif
_cod_data_source_block mo_2015202_0m
_cod_depositor_comments 'Adding full bibliography for 7042298--7042301.cif.'
_cod_database_code 7042298
_shelx_shelxl_version_number 2014/7
_shelx_space_group_comment
;
The symmetry employed for this shelxl refinement is uniquely defined
by the following loop, which should always be used as a source of
symmetry information in preference to the above space-group names.
They are only intended as comments.
;
_olex2_refinement_description
;
1. Fixed Uiso
 At 1.2 times of:
  All C(H) groups, All C(H,H) groups
 At 1.5 times of:
  All C(H,H,H) groups
2.a Ternary CH refined with riding coordinates:
 C14(H14), C20(H20)
2.b Secondary CH2 refined with riding coordinates:
 C21(H21A,H21B), C22(H22A,H22B), C23(H23A,H23B), C24(H24A,H24B)
2.c Aromatic/amide H refined with riding coordinates:
 C2(H2), C3(H3), C5(H5), C9(H9), C10(H10), C11(H11), C12(H12), C13(H13),
 C26(H26), C27(H27), C30(H30)
2.d Idealised Me refined as rotating group:
 C16(H16A,H16B,H16C), C17(H17A,H17B,H17C), C18(H18A,H18B,H18C)
;
_olex2_submission_special_instructions 'No special instructions were received'

loop_
_space_group_symop_operation_xyz
'x, y, z'
'x+1/2, -y+1/2, -z'
'-x, y+1/2, -z+1/2'
'-x+1/2, -y, z+1/2'

loop_
_atom_site_label
_atom_site_type_symbol
_atom_site_fract_x
_atom_site_fract_y
_atom_site_fract_z
_atom_site_U_iso_or_equiv
_atom_site_adp_type
_atom_site_occupancy
_atom_site_site_symmetry_order
_atom_site_calc_flag
_atom_site_refinement_flags_posn
Ni1 Ni 0.25778(10) 0.34069(5) 0.82819(2) 0.03771(18) Uani 1 1 d .
Cl1 Cl 0.7742(2) 0.44883(17) 0.89902(4) 0.0797(5) Uani 1 1 d .
Cl2 Cl 0.7184(3) 0.7329(2) 0.91311(6) 0.0998(7) Uani 1 1 d .
Cl3 Cl 0.4315(2) 0.64064(14) 1.00501(4) 0.0665(5) Uani 1 1 d .
O1 O 0.0216(5) 0.6557(3) 0.83373(10) 0.0516(9) Uani 1 1 d .
O2 O 0.3455(6) 0.2006(3) 0.80477(9) 0.0588(12) Uani 1 1 d .
O3 O 0.4096(9) 0.0064(4) 0.81701(12) 0.108(2) Uani 1 1 d .
N1 N 0.2585(7) 0.4311(3) 0.77988(10) 0.0444(10) Uani 1 1 d .
N2 N 0.1805(5) 0.4822(3) 0.85158(10) 0.0313(9) Uani 1 1 d .
N3 N 0.2681(6) 0.2534(3) 0.87369(9) 0.0349(9) Uani 1 1 d .
C1 C 0.2181(6) 0.5147(4) 0.88948(12) 0.0331(11) Uani 1 1 d .
C2 C 0.1987(7) 0.6364(4) 0.90295(14) 0.0435(13) Uani 1 1 d .
H2 H 0.1408 0.6932 0.8877 0.052 Uiso 1 1 calc R
C3 C 0.2631(8) 0.6728(4) 0.93787(14) 0.0499(13) Uani 1 1 d .
H3 H 0.2512 0.7544 0.9455 0.060 Uiso 1 1 calc R
C4 C 0.3442(7) 0.5920(5) 0.96153(14) 0.0447(13) Uani 1 1 d .
C5 C 0.3552(7) 0.4709(4) 0.95118(13) 0.0374(11) Uani 1 1 d .
H5 H 0.4047 0.4149 0.9681 0.045 Uiso 1 1 calc R
C6 C 0.2928(6) 0.4292(4) 0.91525(12) 0.0312(11) Uani 1 1 d .
C7 C 0.3007(6) 0.2974(4) 0.90770(13) 0.0343(11) Uani 1 1 d .
C8 C 0.3535(7) 0.2128(4) 0.93977(13) 0.0367(12) Uani 1 1 d .
C9 C 0.5077(8) 0.1501(5) 0.93707(15) 0.0523(14) Uani 1 1 d .
H9 H 0.5806 0.1644 0.9164 0.063 Uiso 1 1 calc R
C10 C 0.5521(9) 0.0661(6) 0.96546(17) 0.0635(17) Uani 1 1 d .
H10 H 0.6541 0.0230 0.9635 0.076 Uiso 1 1 calc R
C11 C 0.4470(9) 0.0459(5) 0.99637(17) 0.0625(17) Uani 1 1 d .
H11 H 0.4767 -0.0115 1.0151 0.075 Uiso 1 1 calc R
C12 C 0.2980(8) 0.1108(5) 0.99959(15) 0.0577(16) Uani 1 1 d .
H12 H 0.2277 0.0979 1.0208 0.069 Uiso 1 1 calc R
C13 C 0.2509(9) 0.1950(4) 0.97171(12) 0.0461(12) Uani 1 1 d .
H13 H 0.1505 0.2396 0.9744 0.055 Uiso 1 1 calc R
C14 C 0.2554(9) 0.1195(3) 0.86530(12) 0.0449(13) Uani 1 1 d .
H14 H 0.3197 0.0742 0.8850 0.054 Uiso 1 1 calc R
C15 C 0.0686(9) 0.0723(4) 0.86516(15) 0.0565(17) Uani 1 1 d .
C16 C -0.0179(10) 0.0977(6) 0.90351(17) 0.079(2) Uani 1 1 d .
H16A H -0.0191 0.1848 0.9082 0.118 Uiso 1 1 calc GR
H16B H 0.0433 0.0571 0.9238 0.118 Uiso 1 1 calc GR
H16C H -0.1329 0.0675 0.9027 0.118 Uiso 1 1 calc GR
C17 C 0.0737(13) -0.0669(5) 0.8587(2) 0.104(3) Uani 1 1 d .
H17A H -0.0405 -0.0977 0.8562 0.156 Uiso 1 1 calc GR
H17B H 0.1286 -0.1058 0.8802 0.156 Uiso 1 1 calc GR
H17C H 0.1362 -0.0845 0.8355 0.156 Uiso 1 1 calc GR
C18 C -0.0390(10) 0.1316(6) 0.83358(18) 0.080(2) Uani 1 1 d .
H18A H 0.0174 0.1224 0.8091 0.120 Uiso 1 1 calc GR
H18B H -0.0538 0.2174 0.8392 0.120 Uiso 1 1 calc GR
H18C H -0.1485 0.0922 0.8326 0.120 Uiso 1 1 calc GR
C19 C 0.1023(7) 0.5636(4) 0.82617(14) 0.0384(11) Uani 1 1 d .
C20 C 0.1206(7) 0.5248(4) 0.78466(13) 0.0390(12) Uani 1 1 d .
H20 H 0.1481 0.5971 0.7690 0.047 Uiso 1 1 calc R
C21 C -0.0419(8) 0.4646(6) 0.76883(16) 0.0638(17) Uani 1 1 d .
H21A H -0.1208 0.4471 0.7897 0.077 Uiso 1 1 calc R
H21B H -0.0975 0.5189 0.7505 0.077 Uiso 1 1 calc R
C22 C 0.0123(11) 0.3476(6) 0.74935(17) 0.0709(19) Uani 1 1 d .
H22A H -0.0421 0.3396 0.7243 0.085 Uiso 1 1 calc R
H22B H -0.0175 0.2767 0.7650 0.085 Uiso 1 1 calc R
C23 C 0.2037(10) 0.3578(5) 0.74498(13) 0.064(2) Uani 1 1 d .
H23A H 0.2565 0.2771 0.7449 0.077 Uiso 1 1 calc R
H23B H 0.2333 0.4003 0.7213 0.077 Uiso 1 1 calc R
C24 C 0.4324(8) 0.4845(6) 0.77273(15) 0.0602(17) Uani 1 1 d .
H24A H 0.5090 0.4188 0.7652 0.072 Uiso 1 1 calc R
H24B H 0.4254 0.5420 0.7514 0.072 Uiso 1 1 calc R
C25 C 0.5053(7) 0.5489(5) 0.80672(15) 0.0508(14) Uani 1 1 d .
C26 C 0.4878(9) 0.6746(6) 0.81285(19) 0.0652(18) Uani 1 1 d .
H26 H 0.4303 0.7219 0.7947 0.078 Uiso 1 1 calc R
C27 C 0.5533(10) 0.7300(6) 0.8450(2) 0.072(2) Uani 1 1 d .
H27 H 0.5387 0.8142 0.8484 0.086 Uiso 1 1 calc R
C28 C 0.6404(8) 0.6631(6) 0.87222(18) 0.0633(16) Uani 1 1 d .
C29 C 0.6624(7) 0.5380(6) 0.86670(16) 0.0553(15) Uani 1 1 d .
C30 C 0.5961(8) 0.4820(5) 0.83414(15) 0.0529(14) Uani 1 1 d .
H30 H 0.6126 0.3981 0.8305 0.063 Uiso 1 1 calc R
C31 C 0.3441(9) 0.1038(5) 0.82651(15) 0.0617(18) Uani 1 1 d .

loop_
_atom_site_aniso_label
_atom_site_aniso_U_11
_atom_site_aniso_U_22
_atom_site_aniso_U_33
_atom_site_aniso_U_23
_atom_site_aniso_U_13
_atom_site_aniso_U_12
Ni1 0.0585(4) 0.0276(3) 0.0271(3) 0.0024(2) 0.0080(3) 0.0090(3)
Cl1 0.0594(11) 0.1106(13) 0.0690(9) 0.0271(9) -0.0022(9) 0.0044(11)
Cl2 0.0763(14) 0.1206(15) 0.1026(14) -0.0318(12) 0.0116(12) -0.0293(13)
Cl3 0.0866(12) 0.0643(9) 0.0485(8) -0.0161(7) -0.0088(8) -0.0130(9)
O1 0.065(2) 0.0345(17) 0.055(2) -0.0015(19) -0.008(2) 0.0183(19)
O2 0.107(4) 0.0381(18) 0.0315(18) 0.0025(16) 0.019(2) 0.026(2)
O3 0.210(7) 0.052(2) 0.061(3) 0.005(2) 0.052(3) 0.069(3)
N1 0.060(3) 0.044(2) 0.0296(18) 0.0060(16) 0.007(2) 0.012(3)
N2 0.040(2) 0.0253(17) 0.0286(19) 0.0013(15) 0.0034(16) 0.0043(16)
N3 0.050(3) 0.0239(15) 0.0308(18) 0.0006(14) 0.005(2) 0.006(2)
C1 0.038(3) 0.028(2) 0.034(2) -0.0021(18) 0.007(2) -0.001(2)
C2 0.057(4) 0.026(2) 0.048(3) -0.003(2) -0.003(3) 0.001(2)
C3 0.068(4) 0.032(2) 0.049(3) -0.008(2) 0.008(3) -0.001(3)
C4 0.049(3) 0.047(3) 0.038(3) -0.010(2) 0.005(3) -0.010(3)
C5 0.042(3) 0.035(2) 0.036(3) -0.001(2) 0.005(2) 0.001(2)
C6 0.031(3) 0.031(2) 0.031(2) 0.0003(18) 0.0082(19) -0.002(2)
C7 0.039(3) 0.035(2) 0.029(2) 0.0045(19) 0.008(2) 0.002(2)
C8 0.050(3) 0.034(2) 0.026(2) 0.0014(19) 0.001(2) 0.004(2)
C9 0.055(4) 0.054(3) 0.049(3) 0.006(3) 0.004(3) 0.014(3)
C10 0.059(4) 0.069(4) 0.062(4) 0.013(3) -0.009(3) 0.016(3)
C11 0.075(5) 0.059(3) 0.053(3) 0.027(3) -0.019(3) 0.000(4)
C12 0.057(4) 0.073(4) 0.043(3) 0.024(3) -0.003(3) -0.009(3)
C13 0.047(3) 0.053(3) 0.039(2) 0.009(2) 0.000(3) 0.005(3)
C14 0.079(4) 0.0227(18) 0.033(2) 0.0055(17) 0.001(3) 0.012(3)
C15 0.099(5) 0.027(2) 0.043(3) 0.001(2) -0.007(3) -0.004(3)
C16 0.086(5) 0.084(5) 0.066(4) -0.008(4) 0.010(4) -0.023(4)
C17 0.179(9) 0.028(3) 0.105(6) -0.010(3) -0.019(6) -0.015(4)
C18 0.105(6) 0.067(4) 0.067(4) 0.007(3) -0.016(4) -0.017(4)
C19 0.045(3) 0.032(2) 0.038(3) 0.001(2) 0.005(2) -0.003(2)
C20 0.050(3) 0.028(2) 0.039(3) 0.011(2) 0.003(2) 0.003(2)
C21 0.059(4) 0.086(4) 0.046(3) -0.009(3) -0.003(3) -0.010(4)
C22 0.110(6) 0.054(3) 0.048(3) 0.001(3) -0.020(4) -0.008(4)
C23 0.114(6) 0.051(3) 0.026(2) -0.003(2) 0.000(3) 0.027(4)
C24 0.058(4) 0.081(4) 0.041(3) 0.022(3) 0.020(3) 0.014(3)
C25 0.046(3) 0.061(3) 0.045(3) 0.018(3) 0.019(3) -0.001(3)
C26 0.054(4) 0.061(4) 0.080(4) 0.036(4) 0.008(4) 0.000(3)
C27 0.062(5) 0.051(4) 0.104(6) 0.012(4) 0.017(4) -0.001(3)
C28 0.044(3) 0.074(4) 0.071(4) -0.001(4) 0.017(3) -0.015(4)
C29 0.042(3) 0.072(4) 0.052(3) 0.022(3) 0.014(3) 0.001(3)
C30 0.053(3) 0.059(3) 0.047(3) 0.014(3) 0.015(3) 0.007(3)
C31 0.104(5) 0.042(3) 0.039(3) 0.003(3) 0.010(3) 0.021(3)

loop_
_atom_type_symbol
_atom_type_description
_atom_type_scat_dispersion_real
_atom_type_scat_dispersion_imag
_atom_type_scat_source
C C 0.0033 0.0016 'International Tables Vol C Tables 4.2.6.8 and 6.1.1.4'
H H 0.0000 0.0000 'International Tables Vol C Tables 4.2.6.8 and 6.1.1.4'
Cl Cl 0.1484 0.1585 'International Tables Vol C Tables 4.2.6.8 and 6.1.1.4'
N N 0.0061 0.0033 'International Tables Vol C Tables 4.2.6.8 and 6.1.1.4'
Ni Ni 0.3393 1.1124 'International Tables Vol C Tables 4.2.6.8 and 6.1.1.4'
O O 0.0106 0.0060 'International Tables Vol C Tables 4.2.6.8 and 6.1.1.4'

loop_
_geom_angle_atom_site_label_1
_geom_angle_atom_site_label_2
_geom_angle_atom_site_label_3
_geom_angle
O2 Ni1 N1 92.17(14)
N2 Ni1 O2 177.5(2)
N2 Ni1 N1 87.54(15)
N2 Ni1 N3 93.93(14)
N3 Ni1 O2 86.27(14)
N3 Ni1 N1 177.3(2)
C31 O2 Ni1 114.2(3)
C20 N1 Ni1 104.3(3)
C20 N1 C23 104.0(4)
C20 N1 C24 114.3(4)
C23 N1 Ni1 114.9(3)
C24 N1 Ni1 109.9(3)
C24 N1 C23 109.3(4)
C1 N2 Ni1 123.9(3)
C1 N2 C19 121.9(4)
C19 N2 Ni1 113.5(3)
C7 N3 Ni1 126.6(3)
C7 N3 C14 123.5(3)
C14 N3 Ni1 109.5(2)
N2 C1 C2 121.8(4)
N2 C1 C6 121.1(4)
C2 C1 C6 116.9(4)
C1 C2 H2 119.2
C3 C2 C1 121.6(4)
C3 C2 H2 119.2
C2 C3 H3 119.4
C4 C3 C2 121.2(4)
C4 C3 H3 119.4
C3 C4 Cl3 120.7(4)
C3 C4 C5 119.6(5)
C5 C4 Cl3 119.7(4)
C4 C5 H5 119.4
C4 C5 C6 121.2(5)
C6 C5 H5 119.4
C1 C6 C7 123.4(4)
C5 C6 C1 119.2(4)
C5 C6 C7 117.3(4)
N3 C7 C6 121.2(4)
N3 C7 C8 120.0(4)
C6 C7 C8 118.8(4)
C9 C8 C7 119.4(4)
C13 C8 C7 121.2(5)
C13 C8 C9 119.4(5)
C8 C9 H9 120.2
C10 C9 C8 119.5(5)
C10 C9 H9 120.2
C9 C10 H10 119.7
C11 C10 C9 120.6(6)
C11 C10 H10 119.7
C10 C11 H11 120.2
C10 C11 C12 119.7(5)
C12 C11 H11 120.2
C11 C12 H12 119.6
C11 C12 C13 120.8(5)
C13 C12 H12 119.6
C8 C13 H13 120.1
C12 C13 C8 119.8(5)
C12 C13 H13 120.1
N3 C14 H14 108.8
N3 C14 C15 112.8(5)
N3 C14 C31 104.6(4)
C15 C14 H14 108.8
C31 C14 H14 108.8
C31 C14 C15 113.0(5)
C16 C15 C14 111.1(5)
C16 C15 C17 108.7(6)
C16 C15 C18 107.6(6)
C17 C15 C14 107.6(6)
C18 C15 C14 112.6(5)
C18 C15 C17 109.1(5)
C15 C16 H16A 109.5
C15 C16 H16B 109.5
C15 C16 H16C 109.5
H16A C16 H16B 109.5
H16A C16 H16C 109.5
H16B C16 H16C 109.5
C15 C17 H17A 109.5
C15 C17 H17B 109.5
C15 C17 H17C 109.5
H17A C17 H17B 109.5
H17A C17 H17C 109.5
H17B C17 H17C 109.5
C15 C18 H18A 109.5
C15 C18 H18B 109.5
C15 C18 H18C 109.5
H18A C18 H18B 109.5
H18A C18 H18C 109.5
H18B C18 H18C 109.5
O1 C19 N2 128.2(5)
O1 C19 C20 119.2(4)
N2 C19 C20 112.6(4)
N1 C20 C19 111.5(4)
N1 C20 H20 109.0
N1 C20 C21 105.7(4)
C19 C20 H20 109.0
C19 C20 C21 112.4(5)
C21 C20 H20 109.0
C20 C21 H21A 110.4
C20 C21 H21B 110.4
H21A C21 H21B 108.6
C22 C21 C20 106.7(5)
C22 C21 H21A 110.4
C22 C21 H21B 110.4
C21 C22 H22A 110.7
C21 C22 H22B 110.7
C21 C22 C23 105.3(5)
H22A C22 H22B 108.8
C23 C22 H22A 110.7
C23 C22 H22B 110.7
N1 C23 C22 104.0(5)
N1 C23 H23A 111.0
N1 C23 H23B 111.0
C22 C23 H23A 111.0
C22 C23 H23B 111.0
H23A C23 H23B 109.0
N1 C24 H24A 108.8
N1 C24 H24B 108.8
H24A C24 H24B 107.7
C25 C24 N1 113.7(4)
C25 C24 H24A 108.8
C25 C24 H24B 108.8
C26 C25 C24 123.1(6)
C26 C25 C30 117.4(6)
C30 C25 C24 119.5(5)
C25 C26 H26 119.3
C27 C26 C25 121.4(6)
C27 C26 H26 119.3
C26 C27 H27 119.6
C26 C27 C28 120.9(6)
C28 C27 H27 119.6
C27 C28 Cl2 120.6(6)
C27 C28 C29 119.2(6)
C29 C28 Cl2 120.2(5)
C28 C29 Cl1 121.8(5)
C30 C29 Cl1 118.3(5)
C30 C29 C28 119.9(6)
C25 C30 H30 119.4
C29 C30 C25 121.3(5)
C29 C30 H30 119.4
O2 C31 C14 115.2(4)
O3 C31 O2 123.0(5)
O3 C31 C14 121.8(5)

loop_
_geom_bond_atom_site_label_1
_geom_bond_atom_site_label_2
_geom_bond_distance
Ni1 O2 1.858(3)
Ni1 N1 1.941(3)
Ni1 N2 1.841(3)
Ni1 N3 1.841(3)
Cl1 C29 1.721(6)
Cl2 C28 1.720(7)
Cl3 C4 1.737(5)
O1 C19 1.213(5)
O2 C31 1.294(6)
O3 C31 1.222(6)
N1 C20 1.494(7)
N1 C23 1.511(6)
N1 C24 1.503(8)
N2 C1 1.391(5)
N2 C19 1.391(6)
N3 C7 1.297(5)
N3 C14 1.488(5)
C1 C2 1.411(6)
C1 C6 1.416(6)
C2 H2 0.9300
C2 C3 1.370(7)
C3 H3 0.9300
C3 C4 1.359(7)
C4 C5 1.368(7)
C5 H5 0.9300
C5 C6 1.412(6)
C6 C7 1.457(6)
C7 C8 1.501(6)
C8 C9 1.392(8)
C8 C13 1.381(7)
C9 H9 0.9300
C9 C10 1.386(7)
C10 H10 0.9300
C10 C11 1.369(8)
C11 H11 0.9300
C11 C12 1.370(9)
C12 H12 0.9300
C12 C13 1.381(7)
C13 H13 0.9300
C14 H14 0.9800
C14 C15 1.552(9)
C14 C31 1.523(7)
C15 C16 1.517(8)
C15 C17 1.530(7)
C15 C18 1.525(8)
C16 H16A 0.9600
C16 H16B 0.9600
C16 H16C 0.9600
C17 H17A 0.9600
C17 H17B 0.9600
C17 H17C 0.9600
C18 H18A 0.9600
C18 H18B 0.9600
C18 H18C 0.9600
C19 C20 1.505(7)
C20 H20 0.9800
C20 C21 1.534(8)
C21 H21A 0.9700
C21 H21B 0.9700
C21 C22 1.502(8)
C22 H22A 0.9700
C22 H22B 0.9700
C22 C23 1.513(10)
C23 H23A 0.9700
C23 H23B 0.9700
C24 H24A 0.9700
C24 H24B 0.9700
C24 C25 1.484(8)
C25 C26 1.389(8)
C25 C30 1.392(7)
C26 H26 0.9300
C26 C27 1.366(9)
C27 H27 0.9300
C27 C28 1.374(9)
C28 C29 1.384(9)
C29 C30 1.383(8)
C30 H30 0.9300

loop_
_geom_torsion_atom_site_label_1
_geom_torsion_atom_site_label_2
_geom_torsion_atom_site_label_3
_geom_torsion_atom_site_label_4
_geom_torsion
Ni1 O2 C31 O3 -173.7(6)
Ni1 O2 C31 C14 5.9(7)
Ni1 N1 C20 C19 31.0(5)
Ni1 N1 C20 C21 -91.4(4)
Ni1 N1 C23 C22 75.0(5)
Ni1 N1 C24 C25 -47.6(6)
Ni1 N2 C1 C2 161.9(4)
Ni1 N2 C1 C6 -12.2(6)
Ni1 N2 C19 O1 170.1(4)
Ni1 N2 C19 C20 -7.9(5)
Ni1 N3 C7 C6 15.3(7)
Ni1 N3 C7 C8 -162.6(4)
Ni1 N3 C14 C15 -89.8(4)
Ni1 N3 C14 C31 33.4(6)
Cl1 C29 C30 C25 -179.6(4)
Cl2 C28 C29 Cl1 -2.6(7)
Cl2 C28 C29 C30 178.6(4)
Cl3 C4 C5 C6 -177.0(4)
O1 C19 C20 N1 165.1(5)
O1 C19 C20 C21 -76.4(6)
O2 Ni1 N3 C7 146.1(5)
O2 Ni1 N3 C14 -26.6(4)
N1 Ni1 O2 C31 -170.1(5)
N1 Ni1 N2 C1 -148.6(4)
N1 Ni1 N2 C19 22.0(4)
N1 C20 C21 C22 -9.4(6)
N1 C24 C25 C26 -93.4(6)
N1 C24 C25 C30 86.6(6)
N2 Ni1 N3 C7 -31.4(5)
N2 Ni1 N3 C14 155.9(4)
N2 C1 C2 C3 -168.4(5)
N2 C1 C6 C5 169.4(4)
N2 C1 C6 C7 -14.1(7)
N2 C19 C20 N1 -16.7(6)
N2 C19 C20 C21 101.8(5)
N3 Ni1 O2 C31 12.1(5)
N3 Ni1 N2 C1 29.0(4)
N3 Ni1 N2 C19 -160.3(3)
N3 C7 C8 C9 65.2(7)
N3 C7 C8 C13 -114.0(6)
N3 C14 C15 C16 -57.8(5)
N3 C14 C15 C17 -176.6(4)
N3 C14 C15 C18 63.0(5)
N3 C14 C31 O2 -25.6(7)
N3 C14 C31 O3 154.0(7)
C1 N2 C19 O1 -19.0(8)
C1 N2 C19 C20 162.9(4)
C1 C2 C3 C4 -2.0(9)
C1 C6 C7 N3 13.0(7)
C1 C6 C7 C8 -169.1(5)
C2 C1 C6 C5 -4.9(7)
C2 C1 C6 C7 171.5(5)
C2 C3 C4 Cl3 177.8(4)
C2 C3 C4 C5 -3.0(9)
C3 C4 C5 C6 3.8(8)
C4 C5 C6 C1 0.3(7)
C4 C5 C6 C7 -176.4(5)
C5 C6 C7 N3 -170.5(5)
C5 C6 C7 C8 7.4(7)
C6 C1 C2 C3 5.9(8)
C6 C7 C8 C9 -112.7(5)
C6 C7 C8 C13 68.0(6)
C7 N3 C14 C15 97.3(6)
C7 N3 C14 C31 -139.5(5)
C7 C8 C9 C10 -176.0(5)
C7 C8 C13 C12 176.0(5)
C8 C9 C10 C11 -1.1(9)
C9 C8 C13 C12 -3.3(8)
C9 C10 C11 C12 -1.0(9)
C10 C11 C12 C13 1.0(9)
C11 C12 C13 C8 1.2(8)
C13 C8 C9 C10 3.3(8)
C14 N3 C7 C6 -173.0(5)
C14 N3 C7 C8 9.1(8)
C15 C14 C31 O2 97.5(6)
C15 C14 C31 O3 -82.9(8)
C19 N2 C1 C2 -8.0(7)
C19 N2 C1 C6 177.9(4)
C19 C20 C21 C22 -131.3(5)
C20 N1 C23 C22 -38.5(5)
C20 N1 C24 C25 69.3(6)
C20 C21 C22 C23 -14.3(6)
C21 C22 C23 N1 32.5(6)
C23 N1 C20 C19 151.9(4)
C23 N1 C20 C21 29.4(5)
C23 N1 C24 C25 -174.6(5)
C24 N1 C20 C19 -89.0(5)
C24 N1 C20 C21 148.6(4)
C24 N1 C23 C22 -161.0(5)
C24 C25 C26 C27 178.4(5)
C24 C25 C30 C29 -178.3(5)
C25 C26 C27 C28 0.6(10)
C26 C25 C30 C29 1.7(8)
C26 C27 C28 Cl2 -178.6(5)
C26 C27 C28 C29 0.4(9)
C27 C28 C29 Cl1 178.5(5)
C27 C28 C29 C30 -0.3(9)
C28 C29 C30 C25 -0.7(8)
C30 C25 C26 C27 -1.6(9)
C31 C14 C15 C16 -176.1(5)
C31 C14 C15 C17 65.0(6)
C31 C14 C15 C18 -55.3(6)
